data_7705476
loop_
_publ_author_name
'Arauzo, A.'
'Gasque, L.'
'Fuertes, S.'
'Tenorio, C.'
'Bern\`es, S'
'Bartolom\'e, E'

_publ_section_title
;
 Coumarin-lanthanide based compounds with SMM behavior and high quantum
 yield luminescence.
;
_journal_issue 39
_journal_name_full 'Dalton transactions (Cambridge, England : 2003)'
_journal_page_first 13671
_journal_page_last 13684
_journal_paper_doi 10.1039/d0dt02614j
_journal_volume 49
_journal_year 2020
_chemical_formula_moiety 'C57 H37 Eu N2 O12, 0.7(C2 H6 O)'
_chemical_formula_sum 'C58.4 H41.2 Eu N2 O12.7'
_chemical_formula_weight 1126.09
_space_group_crystal_system triclinic
_space_group_IT_number 2
_space_group_name_Hall '-P 1'
_space_group_name_H-M_alt 'P -1'
_atom_sites_solution_hydrogens geom
_atom_sites_solution_primary dual
_atom_sites_solution_secondary difmap
_audit_creation_date 2019-01-17
_audit_creation_method SHELXL-2018/3
_audit_update_record
;
2020-06-30 deposited with the CCDC.	2020-09-22 downloaded from the CCDC.
;
_cell_angle_alpha 78.623(3)
_cell_angle_beta 76.024(3)
_cell_angle_gamma 68.680(3)
_cell_formula_units_Z 2
_cell_length_a 11.7006(4)
_cell_length_b 13.2487(6)
_cell_length_c 18.3375(8)
_cell_measurement_reflns_used 73654
_cell_measurement_temperature 295(1)
_cell_measurement_theta_max 27.11
_cell_measurement_theta_min 2.67
_cell_volume 2550.80(19)
_computing_cell_refinement 'X-AREA 1.82'
_computing_data_collection 'X-AREA 1.82 (Stoe & Cie, 2018)'
_computing_data_reduction 'X-AREA 1.82'
_computing_molecular_graphics 'XP in SHELXTL-Plus (Sheldrick, 2008) and Mercury (Macrae et al., 2008)'
_computing_publication_material 'PublCif (Westrip, 2010)'
_computing_structure_refinement 'SHELXL-2018/3 (Sheldrick, 2018)'
_computing_structure_solution 'SHELXT-2018/2 (Sheldrick, 2015a)'
_diffrn_ambient_environment air
_diffrn_ambient_temperature 295(1)
_diffrn_detector 'Reverse-biased silicon diode array'
_diffrn_detector_area_resol_mean 5.81
_diffrn_detector_type 'Dectris Pilatus 100K R'
_diffrn_measured_fraction_theta_full 0.995
_diffrn_measured_fraction_theta_max 0.996
_diffrn_measurement_details
;
1195 frames, 65 s/frame, 1 deg./frame, detector distance = 40 mm
;
_diffrn_measurement_device 'Eulerian four-circle diffractometer'
_diffrn_measurement_device_type 'Stoe Stadivari'
_diffrn_measurement_method '\w scans'
_diffrn_measurement_specimen_support Mitegen
_diffrn_radiation_collimation '0.6 mm diameter'
_diffrn_radiation_monochromator 'Graded multilayer mirror'
_diffrn_radiation_polarisn_norm -90
_diffrn_radiation_probe x-ray
_diffrn_radiation_type AgK\a
_diffrn_radiation_wavelength 0.56083
_diffrn_reflns_av_R_equivalents 0.0433
_diffrn_reflns_av_unetI/netI 0.0404
_diffrn_reflns_Laue_measured_fraction_full 0.995
_diffrn_reflns_Laue_measured_fraction_max 0.996
_diffrn_reflns_limit_h_max 15
_diffrn_reflns_limit_h_min -15
_diffrn_reflns_limit_k_max 18
_diffrn_reflns_limit_k_min -18
_diffrn_reflns_limit_l_max 25
_diffrn_reflns_limit_l_min -25
_diffrn_reflns_number 66985
_diffrn_reflns_point_group_measured_fraction_full 0.995
_diffrn_reflns_point_group_measured_fraction_max 0.996
_diffrn_reflns_theta_full 19.664
_diffrn_reflns_theta_max 22.500
_diffrn_reflns_theta_min 2.752
_diffrn_source 'Sealed X-ray tube'
_diffrn_source_current 0.500
_diffrn_source_power 0.025
_diffrn_source_type 'Axo Astix-f Microfocus source'
_diffrn_source_voltage 65
_exptl_absorpt_coefficient_mu 0.698
_exptl_absorpt_correction_T_max 1.0000
_exptl_absorpt_correction_T_min 0.4014
_exptl_absorpt_correction_type multi-scan
_exptl_absorpt_process_details 'X-AREA 1.82 (Stoe & Cie, 2018)'
_exptl_crystal_colour colourless
_exptl_crystal_density_diffrn 1.466
_exptl_crystal_description prism
_exptl_crystal_F_000 1140
_exptl_crystal_recrystallization_method 'Re-crystallisation from solvent: Ethanol'
_exptl_crystal_size_max 0.588
_exptl_crystal_size_mid 0.195
_exptl_crystal_size_min 0.091
_refine_diff_density_max 1.496
_refine_diff_density_min -0.758
_refine_diff_density_rms 0.074
_refine_ls_extinction_method none
_refine_ls_goodness_of_fit_ref 1.055
_refine_ls_hydrogen_treatment constr
_refine_ls_matrix_type full
_refine_ls_number_constraints 0
_refine_ls_number_parameters 681
_refine_ls_number_reflns 13494
_refine_ls_number_restraints 37
_refine_ls_restrained_S_all 1.056
_refine_ls_R_factor_all 0.0529
_refine_ls_R_factor_gt 0.0319
_refine_ls_shift/su_max 0.001
_refine_ls_shift/su_mean 0.000
_refine_ls_structure_factor_coef Fsqd
_refine_ls_weighting_details 'w=1/[\s^2^(Fo^2^)+(0.0421P)^2^+0.2415P] where P=(Fo^2^+2Fc^2^)/3'
_refine_ls_weighting_scheme calc
_refine_ls_wR_factor_gt 0.0742
_refine_ls_wR_factor_ref 0.0849
_reflns_Friedel_coverage 0.000
_reflns_number_gt 10568
_reflns_number_total 13494
_reflns_threshold_expression 'I > 2\s(I)'
_cod_data_source_file d0dt02614j2.cif
_cod_data_source_block Eu-batho
_cod_depositor_comments 'Adding full bibliography for 7705471--7705478.cif.'
_cod_original_formula_sum 'C58.40 H41.20 Eu N2 O12.70'
_cod_database_code 7705476
_shelx_shelxl_version_number 2018/3
_shelx_estimated_absorpt_t_min 0.684
_shelx_estimated_absorpt_t_max 0.939

loop_
_space_group_symop_operation_xyz
'x, y, z'
'-x, -y, -z'

loop_
_atom_site_label
_atom_site_type_symbol
_atom_site_fract_x
_atom_site_fract_y
_atom_site_fract_z
_atom_site_U_iso_or_equiv
_atom_site_adp_type
_atom_site_occupancy
_atom_site_site_symmetry_order
_atom_site_calc_flag
_atom_site_refinement_flags_posn
_atom_site_refinement_flags_adp
_atom_site_refinement_flags_occupancy
_atom_site_disorder_assembly
_atom_site_disorder_group
Eu1 Eu 0.40623(2) 0.36312(2) 0.31722(2) 0.03550(5) Uani 1 1 d . . . . .
O1 O 0.3062(2) 0.0602(2) 0.59397(14) 0.0655(6) Uani 1 1 d . . . . .
O2 O 0.3849(3) 0.1495(3) 0.64450(15) 0.0819(8) Uani 1 1 d . . . . .
O3 O 0.4096(2) 0.19242(18) 0.37967(12) 0.0533(5) Uani 1 1 d . . . . .
O4 O 0.46563(18) 0.33179(17) 0.43878(12) 0.0477(5) Uani 1 1 d . . . . .
C2 C 0.3678(3) 0.1345(3) 0.58563(19) 0.0549(8) Uani 1 1 d . . . . .
C3 C 0.4018(2) 0.1861(2) 0.51042(16) 0.0405(6) Uani 1 1 d . . . . .
C4 C 0.3775(2) 0.1564(2) 0.44726(17) 0.0415(6) Uani 1 1 d . . . . .
C5 C 0.3107(3) 0.0781(2) 0.46079(19) 0.0464(7) Uani 1 1 d . . . . .
C6 C 0.2772(4) 0.0497(3) 0.4018(2) 0.0631(9) Uani 1 1 d . . . . .
H6 H 0.301992 0.077184 0.352088 0.076 Uiso 1 1 calc R U . . .
C7 C 0.2074(4) -0.0190(3) 0.4168(3) 0.0800(12) Uani 1 1 d . . . . .
H7 H 0.184907 -0.038166 0.377462 0.096 Uiso 1 1 calc R U . . .
C8 C 0.1712(4) -0.0591(4) 0.4912(3) 0.0865(14) Uani 1 1 d . . . . .
H8 H 0.122728 -0.104213 0.501442 0.104 Uiso 1 1 calc R U . . .
C9 C 0.2053(4) -0.0336(3) 0.5504(3) 0.0809(12) Uani 1 1 d . . . . .
H9 H 0.181803 -0.062261 0.599930 0.097 Uiso 1 1 calc R U . . .
C10 C 0.2753(3) 0.0359(3) 0.5345(2) 0.0558(8) Uani 1 1 d . . . . .
C11 C 0.4588(2) 0.2693(2) 0.49917(17) 0.0425(6) Uani 1 1 d . . . . .
C12 C 0.5118(4) 0.2867(3) 0.5609(2) 0.0667(10) Uani 1 1 d . . . . .
H12A H 0.570267 0.218949 0.578313 0.100 Uiso 1 1 calc R U . . .
H12B H 0.445381 0.312745 0.602288 0.100 Uiso 1 1 calc R U . . .
H12C H 0.553535 0.339574 0.541577 0.100 Uiso 1 1 calc R U . . .
O21 O -0.15017(18) 0.58243(19) 0.43368(15) 0.0605(6) Uani 1 1 d . . . . .
O22 O -0.0848(2) 0.7157(2) 0.4370(2) 0.0931(11) Uani 1 1 d . . . . .
O23 O 0.19690(19) 0.3858(2) 0.34682(17) 0.0699(8) Uani 1 1 d . . . . .
O24 O 0.28634(18) 0.53703(17) 0.36036(13) 0.0491(5) Uani 1 1 d . . . . .
C22 C -0.0528(3) 0.6243(3) 0.4215(2) 0.0542(8) Uani 1 1 d . . . . .
C23 C 0.0728(2) 0.5556(2) 0.39202(18) 0.0420(6) Uani 1 1 d . . . . .
C24 C 0.0927(2) 0.4516(2) 0.37360(18) 0.0449(7) Uani 1 1 d . . . . .
C25 C -0.0154(2) 0.4149(2) 0.38548(18) 0.0452(7) Uani 1 1 d . . . . .
C26 C -0.0029(3) 0.3141(3) 0.3668(2) 0.0534(8) Uani 1 1 d . . . . .
H26 H 0.075337 0.268329 0.346470 0.064 Uiso 1 1 calc R U . . .
C27 C -0.1063(3) 0.2818(3) 0.3784(2) 0.0599(9) Uani 1 1 d . . . . .
H27 H -0.097816 0.214476 0.365720 0.072 Uiso 1 1 calc R U . . .
C28 C -0.2226(3) 0.3499(3) 0.4090(2) 0.0635(10) Uani 1 1 d . . . . .
H28 H -0.292136 0.328095 0.416429 0.076 Uiso 1 1 calc R U . . .
C29 C -0.2365(3) 0.4488(3) 0.4284(2) 0.0626(9) Uani 1 1 d . . . . .
H29 H -0.314603 0.493387 0.449855 0.075 Uiso 1 1 calc R U . . .
C30 C -0.1318(2) 0.4822(3) 0.41547(19) 0.0490(7) Uani 1 1 d . . . . .
C31 C 0.1760(3) 0.5956(2) 0.38040(18) 0.0431(6) Uani 1 1 d . . . . .
C32 C 0.1573(3) 0.7101(3) 0.3915(3) 0.0699(11) Uani 1 1 d . . . . .
H32A H 0.116227 0.722429 0.442651 0.105 Uiso 1 1 calc R U . . .
H32B H 0.106779 0.760689 0.357136 0.105 Uiso 1 1 calc R U . . .
H32C H 0.236871 0.720480 0.381970 0.105 Uiso 1 1 calc R U . . .
O41 O 0.2417(2) 0.4901(3) 0.01338(15) 0.0736(7) Uani 1 1 d . . . . .
O42 O 0.1779(3) 0.3513(3) 0.05905(17) 0.0946(10) Uani 1 1 d . . . . .
O43 O 0.3907(2) 0.46551(19) 0.19833(13) 0.0558(5) Uani 1 1 d . . . . .
O44 O 0.3824(2) 0.26354(18) 0.23103(13) 0.0524(5) Uani 1 1 d . . . . .
C42 C 0.2372(3) 0.4033(4) 0.0686(2) 0.0652(10) Uani 1 1 d . . . . .
C43 C 0.3017(3) 0.3852(3) 0.13066(18) 0.0498(7) Uani 1 1 d . . . . .
C44 C 0.3494(3) 0.4654(3) 0.14029(17) 0.0475(7) Uani 1 1 d . . . . .
C45 C 0.3564(3) 0.5518(3) 0.07761(18) 0.0522(7) Uani 1 1 d . . . . .
C46 C 0.4195(4) 0.6235(3) 0.0757(2) 0.0624(9) Uani 1 1 d . . . . .
H46 H 0.455167 0.619919 0.116665 0.075 Uiso 1 1 calc R U . . .
C47 C 0.4297(4) 0.7003(3) 0.0134(2) 0.0731(11) Uani 1 1 d . . . . .
H47 H 0.473167 0.747193 0.012106 0.088 Uiso 1 1 calc R U . . .
C48 C 0.3750(4) 0.7066(3) -0.0465(2) 0.0788(12) Uani 1 1 d . . . . .
H48 H 0.381058 0.758506 -0.088223 0.095 Uiso 1 1 calc R U . . .
C49 C 0.3115(4) 0.6371(4) -0.0456(2) 0.0793(12) Uani 1 1 d . . . . .
H49 H 0.274032 0.642605 -0.086222 0.095 Uiso 1 1 calc R U . . .
C50 C 0.3033(3) 0.5589(3) 0.01593(19) 0.0619(9) Uani 1 1 d . . . . .
C51 C 0.3272(3) 0.2825(3) 0.17777(18) 0.0500(7) Uani 1 1 d . . . . .
C52 C 0.2950(5) 0.1896(4) 0.1630(3) 0.0909(15) Uani 1 1 d . . . . .
H52A H 0.319580 0.181755 0.110029 0.136 Uiso 1 1 calc R U . . .
H52B H 0.206604 0.204148 0.178104 0.136 Uiso 1 1 calc R U . . .
H52C H 0.338241 0.123485 0.191539 0.136 Uiso 1 1 calc R U . . .
N1 N 0.5759(2) 0.45589(18) 0.27986(13) 0.0383(5) Uani 1 1 d . . . . .
N2 N 0.6299(2) 0.24178(18) 0.26923(14) 0.0402(5) Uani 1 1 d . . . . .
C61 C 0.5493(3) 0.5610(2) 0.28428(18) 0.0461(7) Uani 1 1 d . . . . .
H61 H 0.470027 0.599200 0.308699 0.055 Uiso 1 1 calc R U . . .
C62 C 0.6337(3) 0.6176(2) 0.25433(19) 0.0487(7) Uani 1 1 d . . . . .
H62 H 0.610176 0.691147 0.259669 0.058 Uiso 1 1 calc R U . . .
C63 C 0.7511(3) 0.5649(2) 0.21710(17) 0.0419(6) Uani 1 1 d . . . . .
C64 C 0.7834(2) 0.4520(2) 0.21141(16) 0.0390(6) Uani 1 1 d . . . . .
C65 C 0.9043(2) 0.3867(2) 0.17621(18) 0.0471(7) Uani 1 1 d . . . . .
H65 H 0.964961 0.419216 0.154867 0.056 Uiso 1 1 calc R U . . .
C66 C 0.9320(2) 0.2801(3) 0.17329(19) 0.0483(7) Uani 1 1 d . . . . .
H66 H 1.011805 0.240262 0.150511 0.058 Uiso 1 1 calc R U . . .
C67 C 0.8419(2) 0.2258(2) 0.20439(17) 0.0407(6) Uani 1 1 d . . . . .
C68 C 0.8681(2) 0.1129(2) 0.20373(18) 0.0452(7) Uani 1 1 d . . . . .
C69 C 0.7749(3) 0.0690(2) 0.2353(2) 0.0510(7) Uani 1 1 d . . . . .
H69 H 0.790099 -0.005041 0.235530 0.061 Uiso 1 1 calc R U . . .
C70 C 0.6572(3) 0.1361(2) 0.26697(19) 0.0487(7) Uani 1 1 d . . . . .
H70 H 0.594929 0.105073 0.287472 0.058 Uiso 1 1 calc R U . . .
C71 C 0.7219(2) 0.2867(2) 0.23928(15) 0.0359(5) Uani 1 1 d . . . . .
C72 C 0.6927(2) 0.4013(2) 0.24334(15) 0.0355(5) Uani 1 1 d . . . . .
C73 C 0.8416(3) 0.6249(2) 0.18550(18) 0.0441(6) Uani 1 1 d . . . . .
C74 C 0.8705(3) 0.6781(3) 0.2323(2) 0.0598(9) Uani 1 1 d . . . . .
H74 H 0.833381 0.676487 0.283288 0.072 Uiso 1 1 calc R U . . .
C75 C 0.9550(4) 0.7341(4) 0.2037(3) 0.0806(13) Uani 1 1 d . . . . .
H75 H 0.976063 0.768169 0.235798 0.097 Uiso 1 1 calc R U . . .
C76 C 1.0072(4) 0.7392(4) 0.1285(3) 0.0861(14) Uani 1 1 d . . . . .
H76 H 1.063586 0.776810 0.109367 0.103 Uiso 1 1 calc R U . . .
C77 C 0.9765(4) 0.6890(4) 0.0812(3) 0.0783(12) Uani 1 1 d . . . . .
H77 H 1.010758 0.694284 0.029849 0.094 Uiso 1 1 calc R U . . .
C78 C 0.8948(3) 0.6305(3) 0.1090(2) 0.0602(8) Uani 1 1 d . . . . .
H78 H 0.875752 0.595256 0.076766 0.072 Uiso 1 1 calc R U . . .
C79 C 0.9948(3) 0.0445(3) 0.1695(3) 0.0676(10) Uani 1 1 d . . . . .
C80 C 1.0318(6) 0.0492(6) 0.0923(4) 0.130(2) Uani 1 1 d . . . . .
H80 H 0.976326 0.093025 0.060916 0.155 Uiso 1 1 calc R U . . .
C81 C 1.1503(8) -0.0105(8) 0.0617(6) 0.197(4) Uani 1 1 d . . . . .
H81 H 1.175929 -0.007136 0.009452 0.236 Uiso 1 1 calc R U . . .
C82 C 1.2311(6) -0.0751(7) 0.1083(8) 0.199(5) Uani 1 1 d . . . . .
H82 H 1.312085 -0.114689 0.087117 0.239 Uiso 1 1 calc R U . . .
C83 C 1.1960(6) -0.0827(7) 0.1835(7) 0.210(4) Uani 1 1 d . . . . .
H83 H 1.251715 -0.126997 0.214650 0.252 Uiso 1 1 calc R U . . .
C84 C 1.0741(5) -0.0227(5) 0.2145(4) 0.128(2) Uani 1 1 d . . . . .
H84 H 1.047375 -0.029233 0.266695 0.153 Uiso 1 1 calc R U . . .
C91 C 0.5913(9) -0.1048(10) 0.0908(6) 0.152(4) Uani 0.7 1 d . . P . .
H91A H 0.658220 -0.102060 0.049009 0.229 Uiso 0.7 1 calc R U P . .
H91B H 0.513945 -0.054016 0.078157 0.229 Uiso 0.7 1 calc R U P . .
H91C H 0.586460 -0.177225 0.101257 0.229 Uiso 0.7 1 calc R U P . .
C92 C 0.6124(8) -0.0785(7) 0.1520(5) 0.113(3) Uani 0.7 1 d D . P . .
H92A H 0.615186 -0.004668 0.141323 0.136 Uiso 0.7 1 calc R U P . .
H92B H 0.693337 -0.126974 0.162225 0.136 Uiso 0.7 1 calc R U P . .
O92 O 0.5183(7) -0.0854(6) 0.2189(4) 0.145(3) Uani 0.7 1 d D . P . .
H92 H 0.515015 -0.044121 0.247883 0.218 Uiso 0.7 1 calc R U P . .

loop_
_atom_site_aniso_label
_atom_site_aniso_U_11
_atom_site_aniso_U_22
_atom_site_aniso_U_33
_atom_site_aniso_U_23
_atom_site_aniso_U_13
_atom_site_aniso_U_12
Eu1 0.03477(6) 0.04006(8) 0.03438(8) -0.00384(5) -0.00407(5) -0.01745(5)
O1 0.0874(17) 0.0622(15) 0.0442(14) 0.0099(11) -0.0017(12) -0.0369(13)
O2 0.114(2) 0.105(2) 0.0372(14) 0.0065(14) -0.0145(14) -0.0554(19)
O3 0.0793(14) 0.0495(12) 0.0370(12) -0.0003(9) -0.0058(10) -0.0340(11)
O4 0.0519(11) 0.0557(12) 0.0417(12) 0.0007(10) -0.0122(9) -0.0264(10)
C2 0.0590(18) 0.0565(19) 0.0403(18) 0.0051(15) -0.0077(14) -0.0155(15)
C3 0.0360(12) 0.0414(14) 0.0359(15) 0.0008(11) -0.0041(11) -0.0077(11)
C4 0.0427(13) 0.0337(13) 0.0406(16) -0.0001(11) -0.0024(12) -0.0096(11)
C5 0.0500(15) 0.0323(14) 0.0510(19) 0.0024(12) -0.0073(13) -0.0120(12)
C6 0.088(2) 0.0471(18) 0.061(2) 0.0048(16) -0.0185(19) -0.0326(18)
C7 0.108(3) 0.061(2) 0.089(3) 0.001(2) -0.031(3) -0.046(2)
C8 0.103(3) 0.067(3) 0.105(4) 0.003(2) -0.015(3) -0.055(3)
C9 0.109(3) 0.068(2) 0.072(3) 0.006(2) 0.003(2) -0.056(2)
C10 0.0618(18) 0.0430(17) 0.055(2) 0.0047(14) -0.0026(16) -0.0195(15)
C11 0.0351(12) 0.0514(16) 0.0368(16) -0.0051(13) -0.0053(11) -0.0105(12)
C12 0.075(2) 0.088(3) 0.050(2) -0.0028(19) -0.0222(18) -0.038(2)
O21 0.0345(10) 0.0566(14) 0.0789(18) -0.0087(12) -0.0014(10) -0.0075(9)
O22 0.0531(14) 0.0582(17) 0.159(3) -0.0445(19) -0.0041(17) -0.0018(12)
O23 0.0394(10) 0.0608(15) 0.117(2) -0.0424(15) 0.0077(12) -0.0232(10)
O24 0.0445(10) 0.0489(12) 0.0601(14) -0.0136(10) -0.0067(9) -0.0209(9)
C22 0.0390(14) 0.0449(17) 0.071(2) -0.0129(16) -0.0079(14) -0.0032(13)
C23 0.0365(12) 0.0389(14) 0.0483(17) -0.0061(12) -0.0087(12) -0.0088(11)
C24 0.0318(12) 0.0481(16) 0.0543(19) -0.0120(14) -0.0015(12) -0.0138(12)
C25 0.0346(12) 0.0511(17) 0.0489(18) -0.0024(13) -0.0054(12) -0.0166(12)
C26 0.0460(15) 0.0573(19) 0.062(2) -0.0072(16) -0.0049(14) -0.0264(14)
C27 0.0629(19) 0.073(2) 0.058(2) 0.0013(17) -0.0113(16) -0.0442(18)
C28 0.0507(17) 0.091(3) 0.058(2) 0.0146(19) -0.0157(15) -0.0431(18)
C29 0.0347(14) 0.078(2) 0.067(2) 0.0107(19) -0.0082(14) -0.0199(15)
C30 0.0352(13) 0.0558(18) 0.0496(19) 0.0044(14) -0.0074(12) -0.0134(13)
C31 0.0443(14) 0.0375(14) 0.0472(17) -0.0064(12) -0.0119(12) -0.0102(12)
C32 0.0600(19) 0.0452(18) 0.111(3) -0.019(2) -0.021(2) -0.0164(16)
O41 0.0742(16) 0.101(2) 0.0475(15) 0.0031(14) -0.0269(13) -0.0274(15)
O42 0.098(2) 0.150(3) 0.068(2) 0.0015(19) -0.0411(17) -0.070(2)
O43 0.0756(14) 0.0609(14) 0.0404(13) 0.0047(10) -0.0209(11) -0.0327(12)
O44 0.0633(13) 0.0515(12) 0.0489(13) -0.0069(10) -0.0190(10) -0.0206(10)
C42 0.0551(18) 0.098(3) 0.047(2) -0.009(2) -0.0140(15) -0.0273(19)
C43 0.0426(14) 0.070(2) 0.0389(17) -0.0121(15) -0.0069(12) -0.0185(14)
C44 0.0444(14) 0.0580(18) 0.0343(16) -0.0031(13) -0.0080(12) -0.0111(13)
C45 0.0532(16) 0.0542(18) 0.0351(17) -0.0025(14) -0.0050(13) -0.0050(14)
C46 0.075(2) 0.0506(19) 0.047(2) -0.0008(15) -0.0031(17) -0.0122(17)
C47 0.087(3) 0.052(2) 0.061(3) -0.0006(18) 0.004(2) -0.0149(19)
C48 0.096(3) 0.063(2) 0.043(2) 0.0094(18) 0.001(2) -0.005(2)
C49 0.080(3) 0.090(3) 0.044(2) 0.006(2) -0.0115(19) -0.008(2)
C50 0.0558(18) 0.072(2) 0.0381(18) -0.0005(16) -0.0080(14) -0.0019(17)
C51 0.0466(15) 0.065(2) 0.0441(18) -0.0131(15) -0.0094(13) -0.0212(14)
C52 0.122(4) 0.085(3) 0.100(4) -0.007(3) -0.050(3) -0.057(3)
N1 0.0389(10) 0.0399(12) 0.0390(13) -0.0066(10) -0.0043(9) -0.0174(9)
N2 0.0396(11) 0.0382(12) 0.0432(14) -0.0015(10) -0.0046(10) -0.0170(10)
C61 0.0442(14) 0.0416(15) 0.0531(19) -0.0116(13) 0.0010(13) -0.0183(12)
C62 0.0578(16) 0.0383(15) 0.0537(19) -0.0089(13) -0.0018(14) -0.0239(13)
C63 0.0472(14) 0.0459(15) 0.0381(16) -0.0039(12) -0.0044(12) -0.0250(12)
C64 0.0399(12) 0.0430(14) 0.0374(15) -0.0036(11) -0.0036(11) -0.0205(11)
C65 0.0383(13) 0.0519(17) 0.0536(19) -0.0061(14) 0.0005(12) -0.0239(13)
C66 0.0344(12) 0.0497(17) 0.057(2) -0.0099(14) 0.0042(12) -0.0161(12)
C67 0.0378(12) 0.0415(14) 0.0424(16) -0.0063(12) -0.0047(11) -0.0141(11)
C68 0.0385(13) 0.0403(15) 0.0510(18) -0.0083(13) -0.0012(12) -0.0094(12)
C69 0.0479(15) 0.0338(14) 0.067(2) -0.0062(14) -0.0038(14) -0.0128(12)
C70 0.0448(14) 0.0383(15) 0.064(2) -0.0015(14) -0.0055(14) -0.0197(12)
C71 0.0361(12) 0.0386(13) 0.0350(14) -0.0024(11) -0.0061(10) -0.0161(11)
C72 0.0374(12) 0.0381(13) 0.0341(14) -0.0030(11) -0.0059(10) -0.0173(11)
C73 0.0476(14) 0.0439(15) 0.0465(17) 0.0001(13) -0.0072(12) -0.0256(13)
C74 0.073(2) 0.061(2) 0.061(2) -0.0034(17) -0.0163(17) -0.0399(18)
C75 0.090(3) 0.077(3) 0.103(4) -0.003(2) -0.031(3) -0.056(2)
C76 0.074(2) 0.076(3) 0.117(4) 0.009(3) -0.008(3) -0.052(2)
C77 0.074(2) 0.079(3) 0.076(3) 0.007(2) 0.012(2) -0.042(2)
C78 0.0643(19) 0.065(2) 0.054(2) -0.0039(16) 0.0009(16) -0.0347(17)
C79 0.0459(16) 0.0452(18) 0.106(3) -0.0308(19) 0.0153(18) -0.0164(14)
C80 0.099(4) 0.145(5) 0.123(4) -0.059(4) 0.047(3) -0.037(4)
C81 0.137(6) 0.204(10) 0.239(9) -0.147(8) 0.110(6) -0.076(6)
C82 0.077(4) 0.117(6) 0.386(13) -0.149(7) 0.087(6) -0.035(4)
C83 0.067(4) 0.146(7) 0.358(12) -0.076(8) -0.012(6) 0.037(4)
C84 0.065(3) 0.104(4) 0.182(6) -0.035(4) -0.022(3) 0.019(3)
C91 0.111(7) 0.239(13) 0.107(8) -0.007(8) -0.035(6) -0.056(8)
C92 0.131(7) 0.095(6) 0.119(7) 0.012(5) -0.071(6) -0.027(5)
O92 0.176(6) 0.131(5) 0.107(5) -0.011(4) -0.074(5) 0.002(5)

loop_
_atom_type_symbol
_atom_type_description
_atom_type_scat_dispersion_real
_atom_type_scat_dispersion_imag
_atom_type_scat_source
C C 0.0015 0.0009 'International Tables Vol C Tables 4.2.6.8 and 6.1.1.4'
H H 0.0000 0.0000 'International Tables Vol C Tables 4.2.6.8 and 6.1.1.4'
N N 0.0030 0.0019 'International Tables Vol C Tables 4.2.6.8 and 6.1.1.4'
O O 0.0056 0.0036 'International Tables Vol C Tables 4.2.6.8 and 6.1.1.4'
Eu Eu -0.3977 2.4351 'International Tables Vol C Tables 4.2.6.8 and 6.1.1.4'

loop_
_exptl_crystal_face_index_h
_exptl_crystal_face_index_k
_exptl_crystal_face_index_l
_exptl_crystal_face_perp_dist
2 7 3 0.0370
-2 -8 -3 0.0540
-1 3 4 0.1070
1 -3 -4 0.0880
3 2 7 0.2450
4 -1 4 0.2760
-5 1 -6 0.3200
-3 -1 -6 0.3120

loop_
_geom_angle_atom_site_label_1
_geom_angle_atom_site_label_2
_geom_angle_atom_site_label_3
_geom_angle
_geom_angle_site_symmetry_1
_geom_angle_site_symmetry_3
_geom_angle_publ_flag
O23 Eu1 O3 78.96(9) . . ?
O23 Eu1 O43 92.95(10) . . ?
O3 Eu1 O43 140.75(8) . . ?
O23 Eu1 O44 76.87(8) . . ?
O3 Eu1 O44 72.10(8) . . ?
O43 Eu1 O44 68.67(8) . . ?
O23 Eu1 O24 68.74(7) . . ?
O3 Eu1 O24 127.63(8) . . ?
O43 Eu1 O24 82.44(8) . . ?
O44 Eu1 O24 133.42(7) . . ?
O23 Eu1 O4 103.72(9) . . ?
O3 Eu1 O4 68.25(7) . . ?
O43 Eu1 O4 149.80(7) . . ?
O44 Eu1 O4 139.29(7) . . ?
O24 Eu1 O4 80.49(7) . . ?
O23 Eu1 N2 148.26(7) . . ?
O3 Eu1 N2 77.37(8) . . ?
O43 Eu1 N2 92.14(8) . . ?
O44 Eu1 N2 75.93(7) . . ?
O24 Eu1 N2 143.00(6) . . ?
O4 Eu1 N2 86.76(7) . . ?
O23 Eu1 N1 147.01(8) . . ?
O3 Eu1 N1 131.51(8) . . ?
O43 Eu1 N1 71.02(7) . . ?
O44 Eu1 N1 120.17(8) . . ?
O24 Eu1 N1 80.41(7) . . ?
O4 Eu1 N1 81.66(7) . . ?
N2 Eu1 N1 63.37(7) . . ?
C10 O1 C2 122.3(3) . . ?
C4 O3 Eu1 134.33(19) . . ?
C11 O4 Eu1 138.34(18) . . ?
O2 C2 O1 114.1(3) . . ?
O2 C2 C3 127.6(3) . . ?
O1 C2 C3 118.3(3) . . ?
C4 C3 C11 119.4(3) . . ?
C4 C3 C2 120.0(3) . . ?
C11 C3 C2 120.5(3) . . ?
O3 C4 C3 124.5(3) . . ?
O3 C4 C5 117.2(3) . . ?
C3 C4 C5 118.3(3) . . ?
C10 C5 C6 119.8(3) . . ?
C10 C5 C4 118.6(3) . . ?
C6 C5 C4 121.5(3) . . ?
C7 C6 C5 120.2(4) . . ?
C7 C6 H6 119.9 . . ?
C5 C6 H6 119.9 . . ?
C6 C7 C8 119.1(4) . . ?
C6 C7 H7 120.5 . . ?
C8 C7 H7 120.5 . . ?
C9 C8 C7 121.6(4) . . ?
C9 C8 H8 119.2 . . ?
C7 C8 H8 119.2 . . ?
C8 C9 C10 118.7(4) . . ?
C8 C9 H9 120.7 . . ?
C10 C9 H9 120.7 . . ?
O1 C10 C5 122.1(3) . . ?
O1 C10 C9 117.2(3) . . ?
C5 C10 C9 120.6(4) . . ?
O4 C11 C3 122.5(3) . . ?
O4 C11 C12 116.2(3) . . ?
C3 C11 C12 121.3(3) . . ?
C11 C12 H12A 109.5 . . ?
C11 C12 H12B 109.5 . . ?
H12A C12 H12B 109.5 . . ?
C11 C12 H12C 109.5 . . ?
H12A C12 H12C 109.5 . . ?
H12B C12 H12C 109.5 . . ?
C30 O21 C22 122.0(2) . . ?
C24 O23 Eu1 141.75(18) . . ?
C31 O24 Eu1 141.15(17) . . ?
O22 C22 O21 114.1(3) . . ?
O22 C22 C23 127.5(3) . . ?
O21 C22 C23 118.4(3) . . ?
C24 C23 C31 120.3(2) . . ?
C24 C23 C22 119.9(2) . . ?
C31 C23 C22 119.7(3) . . ?
O23 C24 C23 125.5(2) . . ?
O23 C24 C25 116.1(3) . . ?
C23 C24 C25 118.4(2) . . ?
C30 C25 C26 119.5(3) . . ?
C30 C25 C24 119.1(3) . . ?
C26 C25 C24 121.4(3) . . ?
C27 C26 C25 120.2(3) . . ?
C27 C26 H26 119.9 . . ?
C25 C26 H26 119.9 . . ?
C26 C27 C28 119.8(3) . . ?
C26 C27 H27 120.1 . . ?
C28 C27 H27 120.1 . . ?
C29 C28 C27 120.8(3) . . ?
C29 C28 H28 119.6 . . ?
C27 C28 H28 119.6 . . ?
C28 C29 C30 119.3(3) . . ?
C28 C29 H29 120.3 . . ?
C30 C29 H29 120.3 . . ?
O21 C30 C25 122.1(3) . . ?
O21 C30 C29 117.5(3) . . ?
C25 C30 C29 120.4(3) . . ?
O24 C31 C23 122.1(3) . . ?
O24 C31 C32 115.9(3) . . ?
C23 C31 C32 122.0(3) . . ?
C31 C32 H32A 109.5 . . ?
C31 C32 H32B 109.5 . . ?
H32A C32 H32B 109.5 . . ?
C31 C32 H32C 109.5 . . ?
H32A C32 H32C 109.5 . . ?
H32B C32 H32C 109.5 . . ?
C50 O41 C42 122.4(3) . . ?
C44 O43 Eu1 137.3(2) . . ?
C51 O44 Eu1 137.7(2) . . ?
O42 C42 O41 114.5(3) . . ?
O42 C42 C43 127.4(4) . . ?
O41 C42 C43 118.1(3) . . ?
C44 C43 C51 120.2(3) . . ?
C44 C43 C42 119.8(3) . . ?
C51 C43 C42 119.7(3) . . ?
O43 C44 C43 124.9(3) . . ?
O43 C44 C45 117.3(3) . . ?
C43 C44 C45 117.8(3) . . ?
C50 C45 C46 118.7(3) . . ?
C50 C45 C44 118.6(3) . . ?
C46 C45 C44 122.6(3) . . ?
C47 C46 C45 120.7(4) . . ?
C47 C46 H46 119.6 . . ?
C45 C46 H46 119.6 . . ?
C48 C47 C46 119.5(4) . . ?
C48 C47 H47 120.3 . . ?
C46 C47 H47 120.3 . . ?
C49 C48 C47 120.8(4) . . ?
C49 C48 H48 119.6 . . ?
C47 C48 H48 119.6 . . ?
C48 C49 C50 119.8(4) . . ?
C48 C49 H49 120.1 . . ?
C50 C49 H49 120.1 . . ?
O41 C50 C49 117.6(4) . . ?
O41 C50 C45 121.9(3) . . ?
C49 C50 C45 120.5(4) . . ?
O44 C51 C43 121.8(3) . . ?
O44 C51 C52 115.9(3) . . ?
C43 C51 C52 122.3(3) . . ?
C51 C52 H52A 109.5 . . ?
C51 C52 H52B 109.5 . . ?
H52A C52 H52B 109.5 . . ?
C51 C52 H52C 109.5 . . ?
H52A C52 H52C 109.5 . . ?
H52B C52 H52C 109.5 . . ?
C61 N1 C72 117.3(2) . . ?
C61 N1 Eu1 122.11(17) . . ?
C72 N1 Eu1 119.76(16) . . ?
C70 N2 C71 118.1(2) . . ?
C70 N2 Eu1 121.25(17) . . ?
C71 N2 Eu1 120.40(17) . . ?
N1 C61 C62 123.7(3) . . ?
N1 C61 H61 118.1 . . ?
C62 C61 H61 118.1 . . ?
C63 C62 C61 120.1(3) . . ?
C63 C62 H62 119.9 . . ?
C61 C62 H62 119.9 . . ?
C62 C63 C64 117.8(2) . . ?
C62 C63 C73 120.2(3) . . ?
C64 C63 C73 121.9(3) . . ?
C72 C64 C63 118.3(2) . . ?
C72 C64 C65 118.3(2) . . ?
C63 C64 C65 123.4(2) . . ?
C66 C65 C64 121.7(2) . . ?
C66 C65 H65 119.2 . . ?
C64 C65 H65 119.2 . . ?
C65 C66 C67 121.7(3) . . ?
C65 C66 H66 119.2 . . ?
C67 C66 H66 119.2 . . ?
C71 C67 C68 117.9(2) . . ?
C71 C67 C66 118.6(2) . . ?
C68 C67 C66 123.4(3) . . ?
C69 C68 C67 118.7(3) . . ?
C69 C68 C79 121.4(3) . . ?
C67 C68 C79 119.9(3) . . ?
C68 C69 C70 119.6(3) . . ?
C68 C69 H69 120.2 . . ?
C70 C69 H69 120.2 . . ?
N2 C70 C69 123.2(3) . . ?
N2 C70 H70 118.4 . . ?
C69 C70 H70 118.4 . . ?
N2 C71 C67 122.4(2) . . ?
N2 C71 C72 118.0(2) . . ?
C67 C71 C72 119.6(2) . . ?
N1 C72 C64 122.7(2) . . ?
N1 C72 C71 117.2(2) . . ?
C64 C72 C71 120.1(2) . . ?
C74 C73 C78 119.4(3) . . ?
C74 C73 C63 119.6(3) . . ?
C78 C73 C63 120.9(3) . . ?
C73 C74 C75 120.3(4) . . ?
C73 C74 H74 119.9 . . ?
C75 C74 H74 119.9 . . ?
C76 C75 C74 120.0(4) . . ?
C76 C75 H75 120.0 . . ?
C74 C75 H75 120.0 . . ?
C75 C76 C77 120.1(3) . . ?
C75 C76 H76 120.0 . . ?
C77 C76 H76 120.0 . . ?
C76 C77 C78 120.8(4) . . ?
C76 C77 H77 119.6 . . ?
C78 C77 H77 119.6 . . ?
C77 C78 C73 119.4(4) . . ?
C77 C78 H78 120.3 . . ?
C73 C78 H78 120.3 . . ?
C84 C79 C80 119.6(5) . . ?
C84 C79 C68 119.8(4) . . ?
C80 C79 C68 120.6(5) . . ?
C81 C80 C79 119.9(8) . . ?
C81 C80 H80 120.1 . . ?
C79 C80 H80 120.1 . . ?
C80 C81 C82 119.7(9) . . ?
C80 C81 H81 120.1 . . ?
C82 C81 H81 120.1 . . ?
C83 C82 C81 121.3(6) . . ?
C83 C82 H82 119.3 . . ?
C81 C82 H82 119.3 . . ?
C82 C83 C84 118.7(9) . . ?
C82 C83 H83 120.7 . . ?
C84 C83 H83 120.7 . . ?
C79 C84 C83 120.7(8) . . ?
C79 C84 H84 119.7 . . ?
C83 C84 H84 119.7 . . ?
C92 C91 H91A 109.5 . . ?
C92 C91 H91B 109.5 . . ?
H91A C91 H91B 109.5 . . ?
C92 C91 H91C 109.5 . . ?
H91A C91 H91C 109.5 . . ?
H91B C91 H91C 109.5 . . ?
C91 C92 O92 113.2(8) . . ?
C91 C92 H92A 108.9 . . ?
O92 C92 H92A 108.9 . . ?
C91 C92 H92B 108.9 . . ?
O92 C92 H92B 108.9 . . ?
H92A C92 H92B 107.8 . . ?
C92 O92 H92 109.5 . . ?

loop_
_geom_bond_atom_site_label_1
_geom_bond_atom_site_label_2
_geom_bond_distance
_geom_bond_site_symmetry_2
_geom_bond_publ_flag
Eu1 O23 2.2959(19) . ?
Eu1 O3 2.316(2) . ?
Eu1 O43 2.339(2) . ?
Eu1 O44 2.370(2) . ?
Eu1 O24 2.395(2) . ?
Eu1 O4 2.408(2) . ?
Eu1 N2 2.568(2) . ?
Eu1 N1 2.590(2) . ?
O1 C10 1.356(4) . ?
O1 C2 1.383(4) . ?
O2 C2 1.210(4) . ?
O3 C4 1.256(3) . ?
O4 C11 1.250(4) . ?
C2 C3 1.445(4) . ?
C3 C4 1.413(4) . ?
C3 C11 1.443(4) . ?
C4 C5 1.465(4) . ?
C5 C10 1.382(5) . ?
C5 C6 1.392(5) . ?
C6 C7 1.381(5) . ?
C6 H6 0.9300 . ?
C7 C8 1.386(7) . ?
C7 H7 0.9300 . ?
C8 C9 1.380(6) . ?
C8 H8 0.9300 . ?
C9 C10 1.389(5) . ?
C9 H9 0.9300 . ?
C11 C12 1.505(4) . ?
C12 H12A 0.9600 . ?
C12 H12B 0.9600 . ?
C12 H12C 0.9600 . ?
O21 C30 1.361(4) . ?
O21 C22 1.394(4) . ?
O22 C22 1.201(4) . ?
O23 C24 1.263(3) . ?
O24 C31 1.249(3) . ?
C22 C23 1.455(4) . ?
C23 C24 1.408(4) . ?
C23 C31 1.441(4) . ?
C24 C25 1.469(4) . ?
C25 C30 1.379(4) . ?
C25 C26 1.391(4) . ?
C26 C27 1.382(4) . ?
C26 H26 0.9300 . ?
C27 C28 1.386(5) . ?
C27 H27 0.9300 . ?
C28 C29 1.367(5) . ?
C28 H28 0.9300 . ?
C29 C30 1.403(4) . ?
C29 H29 0.9300 . ?
C31 C32 1.501(4) . ?
C32 H32A 0.9600 . ?
C32 H32B 0.9600 . ?
C32 H32C 0.9600 . ?
O41 C50 1.364(5) . ?
O41 C42 1.382(5) . ?
O42 C42 1.201(4) . ?
O43 C44 1.271(4) . ?
O44 C51 1.235(4) . ?
C42 C43 1.448(4) . ?
C43 C44 1.422(4) . ?
C43 C51 1.432(5) . ?
C44 C45 1.463(4) . ?
C45 C50 1.389(5) . ?
C45 C46 1.390(5) . ?
C46 C47 1.385(5) . ?
C46 H46 0.9300 . ?
C47 C48 1.374(6) . ?
C47 H47 0.9300 . ?
C48 C49 1.373(7) . ?
C48 H48 0.9300 . ?
C49 C50 1.384(5) . ?
C49 H49 0.9300 . ?
C51 C52 1.499(5) . ?
C52 H52A 0.9600 . ?
C52 H52B 0.9600 . ?
C52 H52C 0.9600 . ?
N1 C61 1.327(4) . ?
N1 C72 1.367(3) . ?
N2 C70 1.325(4) . ?
N2 C71 1.366(3) . ?
C61 C62 1.397(4) . ?
C61 H61 0.9300 . ?
C62 C63 1.370(4) . ?
C62 H62 0.9300 . ?
C63 C64 1.423(4) . ?
C63 C73 1.491(3) . ?
C64 C72 1.408(3) . ?
C64 C65 1.434(4) . ?
C65 C66 1.338(4) . ?
C65 H65 0.9300 . ?
C66 C67 1.434(4) . ?
C66 H66 0.9300 . ?
C67 C71 1.406(4) . ?
C67 C68 1.415(4) . ?
C68 C69 1.374(4) . ?
C68 C79 1.488(4) . ?
C69 C70 1.397(4) . ?
C69 H69 0.9300 . ?
C70 H70 0.9300 . ?
C71 C72 1.442(4) . ?
C73 C74 1.379(4) . ?
C73 C78 1.389(5) . ?
C74 C75 1.390(5) . ?
C74 H74 0.9300 . ?
C75 C76 1.366(7) . ?
C75 H75 0.9300 . ?
C76 C77 1.369(6) . ?
C76 H76 0.9300 . ?
C77 C78 1.387(5) . ?
C77 H77 0.9300 . ?
C78 H78 0.9300 . ?
C79 C84 1.346(7) . ?
C79 C80 1.372(8) . ?
C80 C81 1.365(9) . ?
C80 H80 0.9300 . ?
C81 C82 1.367(15) . ?
C81 H81 0.9300 . ?
C82 C83 1.335(16) . ?
C82 H82 0.9300 . ?
C83 C84 1.397(8) . ?
C83 H83 0.9300 . ?
C84 H84 0.9300 . ?
C91 C92 1.340(11) . ?
C91 H91A 0.9600 . ?
C91 H91B 0.9600 . ?
C91 H91C 0.9600 . ?
C92 O92 1.450(7) . ?
C92 H92A 0.9700 . ?
C92 H92B 0.9700 . ?
O92 H92 0.8200 . ?

loop_
_geom_hbond_atom_site_label_D
_geom_hbond_atom_site_label_H
_geom_hbond_atom_site_label_A
_geom_hbond_distance_DH
_geom_hbond_distance_HA
_geom_hbond_distance_DA
_geom_hbond_angle_DHA
_geom_hbond_site_symmetry_A
_geom_hbond_publ_flag
C61 H61 O24 0.93 2.49 3.159(3) 129.2 . yes
C70 H70 O3 0.93 2.47 3.060(4) 121.9 . yes
C61 H61 O24 0.93 2.49 3.159(3) 129.2 . yes
C70 H70 O3 0.93 2.47 3.060(4) 121.9 . yes

loop_
_geom_torsion_atom_site_label_1
_geom_torsion_atom_site_label_2
_geom_torsion_atom_site_label_3
_geom_torsion_atom_site_label_4
_geom_torsion
_geom_torsion_site_symmetry_1
_geom_torsion_site_symmetry_2
_geom_torsion_site_symmetry_3
_geom_torsion_site_symmetry_4
_geom_torsion_publ_flag
C10 O1 C2 O2 177.8(3) . . . . ?
C10 O1 C2 C3 -1.1(5) . . . . ?
O2 C2 C3 C4 178.3(3) . . . . ?
O1 C2 C3 C4 -3.0(4) . . . . ?
O2 C2 C3 C11 -2.8(5) . . . . ?
O1 C2 C3 C11 175.9(3) . . . . ?
Eu1 O3 C4 C3 -42.9(4) . . . . ?
Eu1 O3 C4 C5 137.4(2) . . . . ?
C11 C3 C4 O3 5.0(4) . . . . ?
C2 C3 C4 O3 -176.0(3) . . . . ?
C11 C3 C4 C5 -175.2(2) . . . . ?
C2 C3 C4 C5 3.7(4) . . . . ?
O3 C4 C5 C10 179.2(3) . . . . ?
C3 C4 C5 C10 -0.6(4) . . . . ?
O3 C4 C5 C6 -3.9(4) . . . . ?
C3 C4 C5 C6 176.3(3) . . . . ?
C10 C5 C6 C7 1.0(5) . . . . ?
C4 C5 C6 C7 -175.9(3) . . . . ?
C5 C6 C7 C8 0.1(6) . . . . ?
C6 C7 C8 C9 -1.3(7) . . . . ?
C7 C8 C9 C10 1.4(7) . . . . ?
C2 O1 C10 C5 4.5(5) . . . . ?
C2 O1 C10 C9 -175.2(3) . . . . ?
C6 C5 C10 O1 179.5(3) . . . . ?
C4 C5 C10 O1 -3.6(5) . . . . ?
C6 C5 C10 C9 -0.8(5) . . . . ?
C4 C5 C10 C9 176.1(3) . . . . ?
C8 C9 C10 O1 179.3(4) . . . . ?
C8 C9 C10 C5 -0.3(6) . . . . ?
Eu1 O4 C11 C3 -0.1(4) . . . . ?
Eu1 O4 C11 C12 -179.1(2) . . . . ?
C4 C3 C11 O4 14.5(4) . . . . ?
C2 C3 C11 O4 -164.5(3) . . . . ?
C4 C3 C11 C12 -166.6(3) . . . . ?
C2 C3 C11 C12 14.5(4) . . . . ?
C30 O21 C22 O22 176.5(3) . . . . ?
C30 O21 C22 C23 -3.2(5) . . . . ?
O22 C22 C23 C24 -177.0(4) . . . . ?
O21 C22 C23 C24 2.7(5) . . . . ?
O22 C22 C23 C31 1.7(6) . . . . ?
O21 C22 C23 C31 -178.6(3) . . . . ?
Eu1 O23 C24 C23 5.6(6) . . . . ?
Eu1 O23 C24 C25 -174.9(3) . . . . ?
C31 C23 C24 O23 0.3(5) . . . . ?
C22 C23 C24 O23 179.0(3) . . . . ?
C31 C23 C24 C25 -179.2(3) . . . . ?
C22 C23 C24 C25 -0.5(5) . . . . ?
O23 C24 C25 C30 179.2(3) . . . . ?
C23 C24 C25 C30 -1.2(5) . . . . ?
O23 C24 C25 C26 -1.1(5) . . . . ?
C23 C24 C25 C26 178.5(3) . . . . ?
C30 C25 C26 C27 -0.1(5) . . . . ?
C24 C25 C26 C27 -179.8(3) . . . . ?
C25 C26 C27 C28 -0.2(5) . . . . ?
C26 C27 C28 C29 -0.4(6) . . . . ?
C27 C28 C29 C30 1.4(5) . . . . ?
C22 O21 C30 C25 1.5(5) . . . . ?
C22 O21 C30 C29 -178.5(3) . . . . ?
C26 C25 C30 O21 -178.9(3) . . . . ?
C24 C25 C30 O21 0.8(5) . . . . ?
C26 C25 C30 C29 1.1(5) . . . . ?
C24 C25 C30 C29 -179.2(3) . . . . ?
C28 C29 C30 O21 178.3(3) . . . . ?
C28 C29 C30 C25 -1.8(5) . . . . ?
Eu1 O24 C31 C23 8.8(5) . . . . ?
Eu1 O24 C31 C32 -171.2(3) . . . . ?
C24 C23 C31 O24 -6.4(5) . . . . ?
C22 C23 C31 O24 174.8(3) . . . . ?
C24 C23 C31 C32 173.5(3) . . . . ?
C22 C23 C31 C32 -5.2(5) . . . . ?
C50 O41 C42 O42 178.9(3) . . . . ?
C50 O41 C42 C43 -0.6(5) . . . . ?
O42 C42 C43 C44 -169.1(4) . . . . ?
O41 C42 C43 C44 10.4(5) . . . . ?
O42 C42 C43 C51 16.6(6) . . . . ?
O41 C42 C43 C51 -163.9(3) . . . . ?
Eu1 O43 C44 C43 -4.9(5) . . . . ?
Eu1 O43 C44 C45 177.8(2) . . . . ?
C51 C43 C44 O43 -16.6(5) . . . . ?
C42 C43 C44 O43 169.1(3) . . . . ?
C51 C43 C44 C45 160.7(3) . . . . ?
C42 C43 C44 C45 -13.6(4) . . . . ?
O43 C44 C45 C50 -175.1(3) . . . . ?
C43 C44 C45 C50 7.4(4) . . . . ?
O43 C44 C45 C46 8.2(5) . . . . ?
C43 C44 C45 C46 -169.3(3) . . . . ?
C50 C45 C46 C47 -0.3(5) . . . . ?
C44 C45 C46 C47 176.5(3) . . . . ?
C45 C46 C47 C48 1.1(6) . . . . ?
C46 C47 C48 C49 -0.6(6) . . . . ?
C47 C48 C49 C50 -0.7(6) . . . . ?
C42 O41 C50 C49 174.3(3) . . . . ?
C42 O41 C50 C45 -5.7(5) . . . . ?
C48 C49 C50 O41 -178.5(4) . . . . ?
C48 C49 C50 C45 1.5(6) . . . . ?
C46 C45 C50 O41 179.0(3) . . . . ?
C44 C45 C50 O41 2.1(5) . . . . ?
C46 C45 C50 C49 -1.0(5) . . . . ?
C44 C45 C50 C49 -177.9(3) . . . . ?
Eu1 O44 C51 C43 29.4(5) . . . . ?
Eu1 O44 C51 C52 -153.8(3) . . . . ?
C44 C43 C51 O44 5.4(5) . . . . ?
C42 C43 C51 O44 179.7(3) . . . . ?
C44 C43 C51 C52 -171.2(4) . . . . ?
C42 C43 C51 C52 3.1(5) . . . . ?
C72 N1 C61 C62 -0.4(5) . . . . ?
Eu1 N1 C61 C62 -170.1(2) . . . . ?
N1 C61 C62 C63 0.8(5) . . . . ?
C61 C62 C63 C64 -1.0(5) . . . . ?
C61 C62 C63 C73 -179.6(3) . . . . ?
C62 C63 C64 C72 0.9(4) . . . . ?
C73 C63 C64 C72 179.5(3) . . . . ?
C62 C63 C64 C65 -177.8(3) . . . . ?
C73 C63 C64 C65 0.8(5) . . . . ?
C72 C64 C65 C66 -0.1(5) . . . . ?
C63 C64 C65 C66 178.6(3) . . . . ?
C64 C65 C66 C67 0.8(5) . . . . ?
C65 C66 C67 C71 -0.5(5) . . . . ?
C65 C66 C67 C68 -178.8(3) . . . . ?
C71 C67 C68 C69 1.6(5) . . . . ?
C66 C67 C68 C69 179.8(3) . . . . ?
C71 C67 C68 C79 -178.2(3) . . . . ?
C66 C67 C68 C79 0.0(5) . . . . ?
C67 C68 C69 C70 0.1(5) . . . . ?
C79 C68 C69 C70 179.9(4) . . . . ?
C71 N2 C70 C69 -0.2(5) . . . . ?
Eu1 N2 C70 C69 174.3(3) . . . . ?
C68 C69 C70 N2 -0.8(5) . . . . ?
C70 N2 C71 C67 2.1(4) . . . . ?
Eu1 N2 C71 C67 -172.5(2) . . . . ?
C70 N2 C71 C72 -178.7(3) . . . . ?
Eu1 N2 C71 C72 6.8(3) . . . . ?
C68 C67 C71 N2 -2.8(4) . . . . ?
C66 C67 C71 N2 178.9(3) . . . . ?
C68 C67 C71 C72 178.0(3) . . . . ?
C66 C67 C71 C72 -0.3(4) . . . . ?
C61 N1 C72 C64 0.3(4) . . . . ?
Eu1 N1 C72 C64 170.2(2) . . . . ?
C61 N1 C72 C71 179.4(3) . . . . ?
Eu1 N1 C72 C71 -10.7(3) . . . . ?
C63 C64 C72 N1 -0.5(4) . . . . ?
C65 C64 C72 N1 178.2(3) . . . . ?
C63 C64 C72 C71 -179.6(3) . . . . ?
C65 C64 C72 C71 -0.8(4) . . . . ?
N2 C71 C72 N1 2.6(4) . . . . ?
C67 C71 C72 N1 -178.1(2) . . . . ?
N2 C71 C72 C64 -178.3(2) . . . . ?
C67 C71 C72 C64 1.0(4) . . . . ?
C62 C63 C73 C74 55.5(4) . . . . ?
C64 C63 C73 C74 -123.0(3) . . . . ?
C62 C63 C73 C78 -122.7(4) . . . . ?
C64 C63 C73 C78 58.7(4) . . . . ?
C78 C73 C74 C75 -1.9(5) . . . . ?
C63 C73 C74 C75 179.8(3) . . . . ?
C73 C74 C75 C76 1.8(6) . . . . ?
C74 C75 C76 C77 -0.1(7) . . . . ?
C75 C76 C77 C78 -1.5(7) . . . . ?
C76 C77 C78 C73 1.4(6) . . . . ?
C74 C73 C78 C77 0.3(5) . . . . ?
C63 C73 C78 C77 178.5(3) . . . . ?
C69 C68 C79 C84 -75.8(5) . . . . ?
C67 C68 C79 C84 104.0(5) . . . . ?
C69 C68 C79 C80 104.3(5) . . . . ?
C67 C68 C79 C80 -75.9(5) . . . . ?
C84 C79 C80 C81 -2.8(9) . . . . ?
C68 C79 C80 C81 177.1(6) . . . . ?
C79 C80 C81 C82 0.4(12) . . . . ?
C80 C81 C82 C83 1.0(15) . . . . ?
C81 C82 C83 C84 -0.1(15) . . . . ?
C80 C79 C84 C83 3.8(9) . . . . ?
C68 C79 C84 C83 -176.1(6) . . . . ?
C82 C83 C84 C79 -2.4(13) . . . . ?
